data_2212130
loop_
_publ_author_name
'Hoong-Kun Fun'
'Yong-Miao Shen'
'Jian-Hua Xu'
'Suchada Chantrapromma'

_publ_section_title
;
 3-Benzyl-4,5,6,7-tetrachloro-3-hydroxy-2-(3-hydroxypropyl)isoindolin-1-one
;
_journal_coeditor_code CV2182
_journal_issue 2
_journal_name_full 'Acta Crystallographica Section E'
_journal_page_first o944
_journal_page_last o945
_journal_paper_doi 10.1107/S1600536807002838
_journal_volume 63
_journal_year 2007
_chemical_formula_iupac 'C18 H15 Cl4 N O3'
_chemical_formula_moiety 'C18 H15 Cl4 N O3'
_chemical_formula_sum 'C18 H15 Cl4 N O3'
_chemical_formula_weight 435.11
_chemical_melting_point 488.5(5)
_chemical_name_common
;
3-Benzyl-4,5,6,7-tetrachloro-3-hydroxy-2-(3-hydroxypropyl)isoindolin-1-one
;
_chemical_name_systematic
;
3-Benzyl-4,5,6,7-tetrachloro-3-hydroxy-2-(3-hydroxypropyl)isoindolin-1-one
;
_space_group_IT_number 14
_symmetry_cell_setting monoclinic
_symmetry_space_group_name_Hall '-P 2ybc'
_symmetry_space_group_name_H-M 'P 1 21/c 1'
_atom_sites_solution_hydrogens geom
_atom_sites_solution_primary direct
_atom_sites_solution_secondary difmap
_audit_creation_method SHELXL-97
_cell_angle_alpha 90.00
_cell_angle_beta 113.9830(10)
_cell_angle_gamma 90.00
_cell_formula_units_Z 4
_cell_length_a 10.8345(2)
_cell_length_b 9.9173(2)
_cell_length_c 18.7629(3)
_cell_measurement_reflns_used 4723
_cell_measurement_temperature 100.00(10)
_cell_measurement_theta_max 30.00
_cell_measurement_theta_min 2.37
_cell_volume 1842.00(6)
_computing_cell_refinement APEX2
_computing_data_collection 'APEX2 (Bruker, 2005)'
_computing_data_reduction 'SAINT (Bruker, 2005)'
_computing_molecular_graphics SHELXTL
_computing_publication_material
;
SHELXTL and PLATON (Spek, 2003)
;
_computing_structure_refinement SHELXTL
_computing_structure_solution 'SHELXTL (Sheldrick, 1998)'
_diffrn_ambient_temperature 297(2)
_diffrn_detector_area_resol_mean 8.33
_diffrn_measured_fraction_theta_full 1.000
_diffrn_measured_fraction_theta_max 1.000
_diffrn_measurement_device_type
;
Bruker SMART APEX2 CCD area-detector
;
_diffrn_measurement_method \w
_diffrn_radiation_monochromator graphite
_diffrn_radiation_source 'fine-focus sealed tube'
_diffrn_radiation_type MoK\a
_diffrn_radiation_wavelength 0.71073
_diffrn_reflns_av_R_equivalents 0.0481
_diffrn_reflns_av_sigmaI/netI 0.0265
_diffrn_reflns_limit_h_max 15
_diffrn_reflns_limit_h_min -15
_diffrn_reflns_limit_k_max 13
_diffrn_reflns_limit_k_min -13
_diffrn_reflns_limit_l_max 26
_diffrn_reflns_limit_l_min -26
_diffrn_reflns_number 36202
_diffrn_reflns_theta_full 30.00
_diffrn_reflns_theta_max 30.00
_diffrn_reflns_theta_min 2.37
_diffrn_standards_number 0
_exptl_absorpt_coefficient_mu 0.661
_exptl_absorpt_correction_T_max 0.8349
_exptl_absorpt_correction_T_min 0.7915
_exptl_absorpt_correction_type multi-scan
_exptl_absorpt_process_details '(SADABS; Bruker, 2005)'
_exptl_crystal_colour Colourless
_exptl_crystal_density_diffrn 1.569
_exptl_crystal_density_method 'not measured'
_exptl_crystal_description Block
_exptl_crystal_F_000 888
_exptl_crystal_size_max 0.37
_exptl_crystal_size_mid 0.31
_exptl_crystal_size_min 0.28
_refine_diff_density_max 0.517
_refine_diff_density_min -0.233
_refine_ls_extinction_method none
_refine_ls_goodness_of_fit_ref 1.060
_refine_ls_hydrogen_treatment constr
_refine_ls_matrix_type full
_refine_ls_number_parameters 235
_refine_ls_number_reflns 5374
_refine_ls_number_restraints 0
_refine_ls_restrained_S_all 1.060
_refine_ls_R_factor_all 0.0387
_refine_ls_R_factor_gt 0.0320
_refine_ls_shift/su_max 0.001
_refine_ls_shift/su_mean 0.000
_refine_ls_structure_factor_coef Fsqd
_refine_ls_weighting_details 'calc w=1/[\s^2^(Fo^2^)+(0.0393P)^2^+0.9751P] where P=(Fo^2^+2Fc^2^)/3'
_refine_ls_weighting_scheme calc
_refine_ls_wR_factor_gt 0.0786
_refine_ls_wR_factor_ref 0.0837
_reflns_number_gt 4723
_reflns_number_total 5374
_reflns_threshold_expression I>2\s(I)
_cod_data_source_file cv2182.cif
_cod_data_source_block I
_cod_depositor_comments
;
The following automatic conversions were performed:
'_symmetry_cell_setting' value 'Monoclinic' changed to 'monoclinic'
according to '/home/saulius/struct/CIF-dictionaries/cif_core.dic'
dictionary named 'cif_core.dic' version 2.4.1 from 2010-06-29.

Automatic conversion script
Id: cif_fix_enum 1527 2010-12-29 10:47:43Z saulius 

The following automatic conversions were performed:

'_chemical_melting_point' value '488-489' was changed to '488.5(5)' -
the average value was taken and precision was estimated.

Automatic conversion script
Id: cif_fix_values 1646 2011-03-28 12:23:43Z adriana 

The following automatic conversions were performed:

'_chemical_melting_point' value '488-489' was changed to '488.5(5)' -
the average value was taken and precision was
estimated.

'_symmetry_cell_setting' value 'Monoclinic' changed to
'monoclinic' according to
/home/saulius/struct/CIF-dictionaries/cif_core.dic dictionary named
'cif_core.dic' version 2.4.1 from 2010-06-29.

Automatic conversion script
Id: cif_fix_values 1715 2011-07-08 13:25:40Z adriana 
;
_cod_original_sg_symbol_H-M 'P 21/c'
_cod_database_code 2212130
_cod_database_fobs_code 2212130

loop_
_symmetry_equiv_pos_as_xyz
'x, y, z'
'-x, y+1/2, -z+1/2'
'-x, -y, -z'
'x, -y-1/2, z-1/2'

loop_
_atom_site_type_symbol
_atom_site_label
_atom_site_fract_x
_atom_site_fract_y
_atom_site_fract_z
_atom_site_U_iso_or_equiv
_atom_site_adp_type
_atom_site_calc_flag
_atom_site_refinement_flags
_atom_site_occupancy
Cl Cl1 0.96787(4) 0.38642(4) 0.56846(2) 0.02254(8) Uani d . 1
Cl Cl2 0.72167(4) 0.55493(4) 0.45671(2) 0.02410(9) Uani d . 1
Cl Cl3 0.52409(3) 0.68620(4) 0.51931(2) 0.02116(8) Uani d . 1
Cl Cl4 0.57627(3) 0.65900(4) 0.69465(2) 0.01957(8) Uani d . 1
O O1 0.86619(10) 0.59150(10) 0.84089(5) 0.01656(19) Uani d . 1
H H1A 0.8876 0.6522 0.8185 0.025 Uiso calc R 1
O O2 1.06451(10) 0.28472(10) 0.74195(6) 0.0191(2) Uani d . 1
O O3 1.10735(13) 0.57431(13) 0.98743(6) 0.0304(3) Uani d . 1
H H3A 1.0272 0.5846 0.9591 0.046 Uiso calc R 1
N N1 0.95859(11) 0.39344(12) 0.80927(6) 0.0149(2) Uani d . 1
C C1 0.97798(13) 0.36261(13) 0.74430(8) 0.0153(2) Uani d . 1
C C2 0.87381(13) 0.43949(13) 0.67919(8) 0.0149(2) Uani d . 1
C C3 0.85586(14) 0.45529(14) 0.60201(8) 0.0158(2) Uani d . 1
C C4 0.74743(14) 0.53316(14) 0.55265(8) 0.0164(2) Uani d . 1
C C5 0.65967(13) 0.59416(14) 0.58105(8) 0.0163(2) Uani d . 1
C C6 0.68172(13) 0.58082(14) 0.65951(8) 0.0150(2) Uani d . 1
C C7 0.78930(13) 0.50306(13) 0.70786(7) 0.0140(2) Uani d . 1
C C8 0.83586(13) 0.47442(13) 0.79461(7) 0.0144(2) Uani d . 1
C C9 0.73285(13) 0.39370(14) 0.81487(8) 0.0160(2) Uani d . 1
H H9A 0.7730 0.3724 0.8701 0.019 Uiso calc R 1
H H9B 0.6545 0.4501 0.8052 0.019 Uiso calc R 1
C C10 0.68680(13) 0.26453(14) 0.76933(8) 0.0167(3) Uani d . 1
C C11 0.57655(15) 0.26461(15) 0.69703(8) 0.0220(3) Uani d . 1
H H11A 0.5319 0.3451 0.6769 0.026 Uiso calc R 1
C C12 0.53271(18) 0.14601(17) 0.65479(9) 0.0272(3) Uani d . 1
H H12A 0.4590 0.1476 0.6068 0.033 Uiso calc R 1
C C13 0.59809(17) 0.02606(17) 0.68378(10) 0.0279(3) Uani d . 1
H H13A 0.5690 -0.0530 0.6552 0.033 Uiso calc R 1
C C14 0.70754(16) 0.02353(16) 0.75583(11) 0.0283(3) Uani d . 1
H H14A 0.7517 -0.0573 0.7756 0.034 Uiso calc R 1
C C15 0.75085(15) 0.14229(15) 0.79823(9) 0.0226(3) Uani d . 1
H H15A 0.8237 0.1400 0.8466 0.027 Uiso calc R 1
C C16 1.04238(14) 0.33512(14) 0.88497(8) 0.0179(3) Uani d . 1
H H16A 1.0526 0.2393 0.8785 0.022 Uiso calc R 1
H H16B 0.9965 0.3455 0.9195 0.022 Uiso calc R 1
C C17 1.18255(14) 0.39918(16) 0.92320(9) 0.0220(3) Uani d . 1
H H17A 1.2339 0.3519 0.9715 0.026 Uiso calc R 1
H H17C 1.2289 0.3870 0.8890 0.026 Uiso calc R 1
C C18 1.18082(16) 0.54871(17) 0.94084(9) 0.0259(3) Uani d . 1
H H18C 1.2729 0.5806 0.9680 0.031 Uiso calc R 1
H H18A 1.1399 0.5983 0.8923 0.031 Uiso calc R 1

loop_
_atom_site_aniso_label
_atom_site_aniso_U_11
_atom_site_aniso_U_22
_atom_site_aniso_U_33
_atom_site_aniso_U_12
_atom_site_aniso_U_13
_atom_site_aniso_U_23
Cl1 0.02690(17) 0.02569(18) 0.02078(16) 0.00482(14) 0.01558(14) 0.00121(13)
Cl2 0.02542(17) 0.0329(2) 0.01408(15) 0.00037(14) 0.00817(13) 0.00237(13)
Cl3 0.01659(15) 0.02422(17) 0.01901(16) 0.00055(12) 0.00350(12) 0.00516(12)
Cl4 0.01904(15) 0.02041(16) 0.02171(16) 0.00582(12) 0.01080(13) 0.00333(12)
O1 0.0208(5) 0.0142(4) 0.0162(4) -0.0002(4) 0.0091(4) -0.0006(4)
O2 0.0186(5) 0.0193(5) 0.0209(5) 0.0043(4) 0.0096(4) -0.0002(4)
O3 0.0392(7) 0.0296(6) 0.0190(5) 0.0058(5) 0.0083(5) -0.0019(4)
N1 0.0148(5) 0.0156(5) 0.0150(5) 0.0030(4) 0.0068(4) 0.0014(4)
C1 0.0158(6) 0.0138(6) 0.0170(6) -0.0006(5) 0.0072(5) 0.0005(5)
C2 0.0163(6) 0.0141(6) 0.0153(6) -0.0009(5) 0.0075(5) -0.0008(5)
C3 0.0172(6) 0.0161(6) 0.0167(6) -0.0020(5) 0.0095(5) -0.0023(5)
C4 0.0180(6) 0.0189(6) 0.0126(5) -0.0032(5) 0.0064(5) -0.0002(5)
C5 0.0135(6) 0.0168(6) 0.0162(6) -0.0009(5) 0.0034(5) 0.0021(5)
C6 0.0138(5) 0.0152(6) 0.0169(6) -0.0005(4) 0.0071(5) 0.0003(5)
C7 0.0149(6) 0.0136(6) 0.0143(5) -0.0009(4) 0.0067(5) 0.0003(4)
C8 0.0145(5) 0.0151(6) 0.0136(5) 0.0018(5) 0.0057(5) 0.0005(5)
C9 0.0166(6) 0.0168(6) 0.0168(6) 0.0007(5) 0.0090(5) 0.0019(5)
C10 0.0167(6) 0.0167(6) 0.0198(6) -0.0007(5) 0.0107(5) 0.0023(5)
C11 0.0241(7) 0.0196(7) 0.0209(7) -0.0029(5) 0.0078(6) 0.0051(5)
C12 0.0317(8) 0.0286(8) 0.0201(7) -0.0107(6) 0.0092(6) 0.0000(6)
C13 0.0338(8) 0.0228(7) 0.0350(8) -0.0094(6) 0.0221(7) -0.0073(6)
C14 0.0244(7) 0.0174(7) 0.0469(10) 0.0017(6) 0.0184(7) 0.0006(7)
C15 0.0173(6) 0.0197(7) 0.0296(7) 0.0006(5) 0.0085(6) 0.0034(6)
C16 0.0178(6) 0.0193(6) 0.0158(6) 0.0037(5) 0.0059(5) 0.0029(5)
C17 0.0172(6) 0.0263(7) 0.0191(6) 0.0031(5) 0.0039(5) 0.0012(6)
C18 0.0216(7) 0.0266(8) 0.0244(7) -0.0012(6) 0.0042(6) -0.0007(6)

loop_
_atom_type_symbol
_atom_type_description
_atom_type_scat_dispersion_real
_atom_type_scat_dispersion_imag
_atom_type_scat_source
C C 0.0033 0.0016 'International Tables Vol C Tables 4.2.6.8 and 6.1.1.4'
H H 0.0000 0.0000 'International Tables Vol C Tables 4.2.6.8 and 6.1.1.4'
Cl Cl 0.1484 0.1585 'International Tables Vol C Tables 4.2.6.8 and 6.1.1.4'
N N 0.0061 0.0033 'International Tables Vol C Tables 4.2.6.8 and 6.1.1.4'
O O 0.0106 0.0060 'International Tables Vol C Tables 4.2.6.8 and 6.1.1.4'

loop_
_geom_angle_atom_site_label_1
_geom_angle_atom_site_label_2
_geom_angle_atom_site_label_3
_geom_angle
C8 O1 H1A 109.5
C18 O3 H3A 109.5
C1 N1 C16 121.63(11)
C1 N1 C8 114.31(11)
C16 N1 C8 123.54(11)
O2 C1 N1 125.03(12)
O2 C1 C2 128.75(12)
N1 C1 C2 106.22(11)
C7 C2 C3 121.20(12)
C7 C2 C1 108.27(11)
C3 C2 C1 130.52(12)
C2 C3 C4 118.51(12)
C2 C3 Cl1 121.08(11)
C4 C3 Cl1 120.37(10)
C3 C4 C5 120.28(12)
C3 C4 Cl2 119.91(10)
C5 C4 Cl2 119.81(10)
C6 C5 C4 120.48(12)
C6 C5 Cl3 119.58(10)
C4 C5 Cl3 119.95(10)
C7 C6 C5 118.72(12)
C7 C6 Cl4 120.92(10)
C5 C6 Cl4 120.36(10)
C6 C7 C2 120.76(12)
C6 C7 C8 129.01(12)
C2 C7 C8 110.22(11)
O1 C8 N1 111.49(10)
O1 C8 C7 113.51(11)
N1 C8 C7 100.50(10)
O1 C8 C9 106.70(10)
N1 C8 C9 110.99(11)
C7 C8 C9 113.71(11)
C10 C9 C8 114.04(11)
C10 C9 H9A 108.7
C8 C9 H9A 108.7
C10 C9 H9B 108.7
C8 C9 H9B 108.7
H9A C9 H9B 107.6
C15 C10 C11 118.22(14)
C15 C10 C9 121.42(13)
C11 C10 C9 120.36(13)
C12 C11 C10 120.84(14)
C12 C11 H11A 119.6
C10 C11 H11A 119.6
C13 C12 C11 120.25(15)
C13 C12 H12A 119.9
C11 C12 H12A 119.9
C12 C13 C14 119.86(15)
C12 C13 H13A 120.1
C14 C13 H13A 120.1
C13 C14 C15 119.80(15)
C13 C14 H14A 120.1
C15 C14 H14A 120.1
C14 C15 C10 121.01(14)
C14 C15 H15A 119.5
C10 C15 H15A 119.5
N1 C16 C17 113.47(12)
N1 C16 H16A 108.9
C17 C16 H16A 108.9
N1 C16 H16B 108.9
C17 C16 H16B 108.9
H16A C16 H16B 107.7
C18 C17 C16 114.16(12)
C18 C17 H17A 108.7
C16 C17 H17A 108.7
C18 C17 H17C 108.7
C16 C17 H17C 108.7
H17A C17 H17C 107.6
O3 C18 C17 111.52(13)
O3 C18 H18C 109.3
C17 C18 H18C 109.3
O3 C18 H18A 109.3
C17 C18 H18A 109.3
H18C C18 H18A 108.0

loop_
_geom_bond_atom_site_label_1
_geom_bond_atom_site_label_2
_geom_bond_distance
Cl1 C3 1.7194(14)
Cl2 C4 1.7193(13)
Cl3 C5 1.7174(14)
Cl4 C6 1.7186(14)
O1 C8 1.4066(16)
O1 H1A 0.8200
O2 C1 1.2292(16)
O3 C18 1.424(2)
O3 H3A 0.8200
N1 C1 1.3535(17)
N1 C16 1.4588(17)
N1 C8 1.4803(17)
C1 C2 1.4922(18)
C2 C7 1.3877(18)
C2 C3 1.3893(18)
C3 C4 1.3964(19)
C4 C5 1.4021(19)
C5 C6 1.3987(18)
C6 C7 1.3844(18)
C7 C8 1.5221(18)
C8 C9 1.5414(18)
C9 C10 1.5078(19)
C9 H9A 0.9700
C9 H9B 0.9700
C10 C15 1.393(2)
C10 C11 1.3963(19)
C11 C12 1.390(2)
C11 H11A 0.9300
C12 C13 1.378(2)
C12 H12A 0.9300
C13 C14 1.390(2)
C13 H13A 0.9300
C14 C15 1.392(2)
C14 H14A 0.9300
C15 H15A 0.9300
C16 C17 1.529(2)
C16 H16A 0.9700
C16 H16B 0.9700
C17 C18 1.521(2)
C17 H17A 0.9700
C17 H17C 0.9700
C18 H18C 0.9700
C18 H18A 0.9700

loop_
_geom_hbond_atom_site_label_D
_geom_hbond_atom_site_label_H
_geom_hbond_atom_site_label_A
_geom_hbond_site_symmetry_A
_geom_hbond_distance_DH
_geom_hbond_distance_HA
_geom_hbond_distance_DA
_geom_hbond_angle_DHA
_geom_hbond_publ_flag
O1 H1A O2 2_756 0.82 1.9394 2.7569(15) 175 y
O3 H3A O1 1_555 0.82 2.1959 2.9284(15) 149 y
C9 H9A O3 3_767 0.97 2.5077 3.4113(17) 155 y
C9 H9B Cl4 1_555 0.97 2.8078 3.4319(14) 123 n
C16 H16B O3 3_767 0.97 2.5583 3.511(2) 168 y
C16 H16A Cg1 2_746 0.97 2.9836 3.8338(16) 147 n

loop_
_geom_torsion_atom_site_label_1
_geom_torsion_atom_site_label_2
_geom_torsion_atom_site_label_3
_geom_torsion_atom_site_label_4
_geom_torsion
C16 N1 C1 O2 0.3(2)
C8 N1 C1 O2 -171.71(13)
C16 N1 C1 C2 179.48(12)
C8 N1 C1 C2 7.44(15)
O2 C1 C2 C7 173.71(14)
N1 C1 C2 C7 -5.40(15)
O2 C1 C2 C3 -7.8(2)
N1 C1 C2 C3 173.08(14)
C7 C2 C3 C4 -2.2(2)
C1 C2 C3 C4 179.46(13)
C7 C2 C3 Cl1 175.26(10)
C1 C2 C3 Cl1 -3.1(2)
C2 C3 C4 C5 0.3(2)
Cl1 C3 C4 C5 -177.17(11)
C2 C3 C4 Cl2 -179.91(10)
Cl1 C3 C4 Cl2 2.59(16)
C3 C4 C5 C6 1.7(2)
Cl2 C4 C5 C6 -178.03(11)
C3 C4 C5 Cl3 -178.34(10)
Cl2 C4 C5 Cl3 1.89(16)
C4 C5 C6 C7 -1.9(2)
Cl3 C5 C6 C7 178.18(10)
C4 C5 C6 Cl4 178.46(10)
Cl3 C5 C6 Cl4 -1.46(16)
C5 C6 C7 C2 0.0(2)
Cl4 C6 C7 C2 179.66(10)
C5 C6 C7 C8 179.02(13)
Cl4 C6 C7 C8 -1.3(2)
C3 C2 C7 C6 2.1(2)
C1 C2 C7 C6 -179.27(12)
C3 C2 C7 C8 -177.09(12)
C1 C2 C7 C8 1.56(15)
C1 N1 C8 O1 -126.88(12)
C16 N1 C8 O1 61.25(16)
C1 N1 C8 C7 -6.29(14)
C16 N1 C8 C7 -178.15(12)
C1 N1 C8 C9 114.32(12)
C16 N1 C8 C9 -57.55(16)
C6 C7 C8 O1 -57.47(18)
C2 C7 C8 O1 121.62(12)
C6 C7 C8 N1 -176.60(13)
C2 C7 C8 N1 2.48(14)
C6 C7 C8 C9 64.76(18)
C2 C7 C8 C9 -116.16(12)
O1 C8 C9 C10 179.12(11)
N1 C8 C9 C10 -59.23(14)
C7 C8 C9 C10 53.21(15)
C8 C9 C10 C15 92.91(15)
C8 C9 C10 C11 -88.07(15)
C15 C10 C11 C12 -0.5(2)
C9 C10 C11 C12 -179.58(13)
C10 C11 C12 C13 -0.2(2)
C11 C12 C13 C14 0.6(2)
C12 C13 C14 C15 -0.2(2)
C13 C14 C15 C10 -0.5(2)
C11 C10 C15 C14 0.9(2)
C9 C10 C15 C14 179.92(14)
C1 N1 C16 C17 76.62(17)
C8 N1 C16 C17 -112.09(14)
N1 C16 C17 C18 61.81(17)
C16 C17 C18 O3 55.19(17)
